data_2004137
loop_
_publ_author_name
'Boese, R.'
'Bl\"aser, D.'
'Latz, R.'
'Piennisch, M.'

_publ_section_title
;
 Dipotassium <small>L</small>-Tartrate Semihydrate
;
_journal_issue 11
_journal_name_full 'Acta Crystallographica Section C'
_journal_page_first 2227
_journal_page_last 2229
_journal_paper_doi 10.1107/S010827019500566X
_journal_volume 51
_journal_year 1995
_chemical_formula_sum 'C4 H5 K2 O6.5'
_chemical_formula_weight 235.28
_space_group_IT_number 5
_symmetry_cell_setting monoclinic
_symmetry_space_group_name_Hall 'I 2y'
_symmetry_space_group_name_H-M 'I 1 2 1'
_atom_type_scat_source 'SHELXTL-Plus (Sheldrick, 1991)'
_cell_angle_alpha 90
_cell_angle_beta 104.62(2)
_cell_angle_gamma 90
_cell_formula_units_Z 4
_cell_length_a 12.551(2)
_cell_length_b 5.0137(10)
_cell_length_c 12.700(2)
_cell_measurement_reflns_used 50
_cell_measurement_temperature 135
_cell_measurement_theta_max 12.5
_cell_measurement_theta_min 10
_cell_volume 773.3(2)
_computing_cell_refinement 'Siemens P4 X-ray four-circle diffractometer software'
_computing_data_collection 'Siemens P4 X-ray four-circle diffractometer software'
_computing_data_reduction 'SHELXTL-Plus (Sheldrick, 1991)'
_computing_molecular_graphics SHELXTL-Plus
_computing_publication_material SHELXTL-Plus
_computing_structure_refinement SHELXTL-Plus
_computing_structure_solution SHELXTL-Plus
_diffrn_measurement_device 'Siemens P4'
_diffrn_measurement_method Wyckoff
_diffrn_radiation_type MoK\a
_diffrn_radiation_wavelength 0.71069
_diffrn_reflns_av_R_equivalents 0.0409
_diffrn_reflns_limit_h_max 17
_diffrn_reflns_limit_h_min -15
_diffrn_reflns_limit_k_max 7
_diffrn_reflns_limit_k_min -7
_diffrn_reflns_limit_l_max 17
_diffrn_reflns_limit_l_min -17
_diffrn_reflns_number 3381
_diffrn_reflns_theta_max 30
_diffrn_standards_decay_% none
_diffrn_standards_interval_count 100
_diffrn_standards_number 2
_exptl_absorpt_coefficient_mu 1.22
_exptl_absorpt_correction_type none
_exptl_crystal_colour colourless
_exptl_crystal_density_diffrn 2.017
_exptl_crystal_density_meas '1.987 (McCrone & Bond, 1948)'
_exptl_crystal_description 'Transparent cuboid'
_exptl_crystal_size_max 0.83
_exptl_crystal_size_mid 0.69
_exptl_crystal_size_min 0.47
_refine_diff_density_max 1.32
_refine_diff_density_min -0.60
_refine_ls_extinction_coef 0.0045
_refine_ls_extinction_method 'F^*^ = F~c~/[(1 + 0.002\cF~c~^2^)/sin2\q]^1/4^'
_refine_ls_goodness_of_fit_obs 1.0505
_refine_ls_hydrogen_treatment 'H atom refinement of positional parameters and isotropic U'
_refine_ls_number_parameters 135
_refine_ls_number_reflns 2232
_refine_ls_R_factor_obs 0.0339
_refine_ls_shift/esd_max 0.0141
_refine_ls_structure_factor_coef F
_refine_ls_weighting_details 'w = 1/[\s^2^(F~o~)+0.0015F~o~^2^]'
_refine_ls_weighting_scheme calc
_refine_ls_wR_factor_obs 0.0341
_reflns_number_observed 2232
_reflns_number_total 2251
_reflns_observed_criterion F~o~>4\s(F~o~)
_cod_data_source_file jz1050.cif
_cod_data_source_block jz1050a
_cod_depositor_comments
;
The following automatic conversions were performed:

'_refine_ls_weighting_scheme' value ' 1/[\s^2^(F~o~)+0.0015F~o~^2^]'
was changed to 'calc'. New tag '_refine_ls_weighting_details' was
created. The value of the new tag was set to 'w =
1/[\s^2^(F~o~)+0.0015F~o~^2^]'.

Automatic conversion script
Id: cif_fix_values 3143 2015-03-26 13:38:13Z robertas 
;
_cod_original_cell_volume 773.2(3)
_cod_original_sg_symbol_H-M 'I 2'
_cod_database_code 2004137

loop_
_symmetry_equiv_pos_as_xyz
x,y,z
-x,y,-z
1/2+x,1/2+y,1/2+z
1/2-x,1/2+y,1/2-z

loop_
_atom_site_label
_atom_site_fract_x
_atom_site_fract_y
_atom_site_fract_z
_atom_site_U_iso_or_equiv
K1 .99997(3) .5 .65842(3) .02370(10)
K2 .72990(3) 1.03407(12) .62006(2) .02270(10)
C1 .46097(11) .5308(4) .32945(11) .0190(4)
C2 .57391(12) .6065(4) .40429(12) .0191(4)
C3 .66911(13) .5101(4) .35925(12) .0190(4)
C4 .77554(12) .6014(4) .44105(12) .0204(4)
O1 .44014(10) .2868(3) .31639(11) .0261(4)
O2 .39808(9) .7165(3) .28795(10) .0220(3)
O3 .58556(11) .8858(3) .42287(11) .0262(4)
O4 .65726(11) .6137(3) .25300(9) .0257(4)
O5 .78938(10) .5182(2) .53652(9) .0262(3)
O6 .83983(11) .7569(3) .40875(10) .0272(4)
O7 .5 .6231(5) 0 .0313(6)
H2 .5761(17) .505(6) .4680(17) .16(5)
H3 .673(2) .301(7) .363(2) .30(6)
H3A .5275(19) .949(7) .3885(18) .22(5)
H4 .674(2) .491(9) .216(3) .55(9)
H7 .5503(18) .532(7) .025(2) .30(6)

loop_
_geom_angle_atom_site_label_1
_geom_angle_atom_site_label_2
_geom_angle_atom_site_label_3
_geom_angle_site_symmetry_1
_geom_angle_site_symmetry_3
_geom_angle
_geom_angle_publ_flag
O1 C1 O2 . . 125.70(10) yes
O2 C1 C2 . . 117.5(2) yes
O1 C1 C2 . . 116.80(10) yes
C3 C2 O3 . . 108.50(10) yes
C1 C2 O3 . . 112.60(10) yes
C1 C2 C3 . . 112.10(10) yes
K2 O3 C2 . . 115.30(10) yes
K1 O5 C4 . . 116.20(10) yes
C4 O5 K2 . 1_545 131.70(10) yes
C1 O2 K2 . 3_444 111.10(10) yes
C1 O2 K1 . 3_454 107.50(10) yes
K2 O5 C4 . . 94.00(10) yes
O5 C4 O6 . . 125.20(10) yes
O6 C4 C3 . . 118.80(10) yes
O5 C4 C3 . . 116.0(2) yes
C2 C3 O4 . . 109.60(10) yes
O4 C3 C4 . . 113.40(10) yes
C2 C3 C4 . . 106.30(10) yes
K1 O4 C3 3_454 . 123.60(10) yes
C4 O6 K1 . 2_756 113.30(10) yes
C1 O1 K2 . 2_646 123.90(10) yes
C1 O1 K1 . 3_444 121.70(10) yes
C1 O2 K2 . 2_656 129.30(10) yes
O5 K1 O6 . 2_756 120.00(10) no
K2 C4 C3 . . 112.90(10) no
K2 C4 O6 . . 93.10(10) no
K2 O5 K2 . 1_545 120.10(10) no

loop_
_geom_bond_atom_site_label_1
_geom_bond_atom_site_label_2
_geom_bond_site_symmetry_2
_geom_bond_distance
_geom_bond_publ_flag
C1 O1 . 1.253(2) yes
C1 O2 . 1.248(2) yes
C1 C2 . 1.542(2) yes
C2 O3 . 1.421(2) yes
C2 C3 . 1.528(2) yes
O5 K1 . 2.7060(10) yes
O3 K2 . 2.7950(10) yes
O1 K1 3_444 2.723(2) yes
O1 K2 2_646 2.771(2) yes
O6 K1 2_756 2.701(2) yes
O7 K1 3_454 2.760(2) yes
O7 K1 4_655 2.760(2) yes
C4 O6 . 1.263(2) yes
C4 O5 . 1.252(2) yes
C3 C4 . 1.540(2) yes
C3 O4 . 1.418(2) yes
O5 K2 1_545 2.824(2) yes
O5 K2 . 2.962(2) yes
O2 K2 3_444 2.7500(10) yes
O2 K1 3_454 2.724(2) yes
O2 K2 2_656 2.725(2) yes
O4 K1 4_655 2.810(2) yes
C1 K1 3_454 3.320(2) no

loop_
_geom_torsion_atom_site_label_1
_geom_torsion_atom_site_label_2
_geom_torsion_atom_site_label_3
_geom_torsion_atom_site_label_4
_geom_torsion
_geom_torsion_publ_flag
O1 C1 C2 O3 -174.00(10) yes
O2 C1 C2 O3 5.4(2) yes
O2 C1 C2 C3 -117.2(2) yes
O1 C1 C2 C3 63.3(2) yes
C1 C2 C3 C4 179.50(10) yes
O4 C3 C4 O5 179.1(2) yes
O4 C3 C4 O6 0.9(2) yes
C2 C3 C4 O6 -119.6(2) yes
C2 C3 C4 O5 58.6(2) yes
O3 C2 C3 O4 -68.5(2) yes
